data_2006181
loop_
_publ_author_name
'Maloney, David J.'
'MacDonnell, Frederick M.'

_publ_section_title
;
 \L-Tris(1,10-phenanthroline-<i>N</i>,<i>N</i>')ruthenium(II)
 Bis(hexafluorophosphate)--Acetonitrile--Diethyl Ether (1/1/0.5)
;
_journal_issue 6
_journal_name_full 'Acta Crystallographica Section C'
_journal_page_first 705
_journal_page_last 707
_journal_paper_doi 10.1107/S0108270197001091
_journal_volume 53
_journal_year 1997
_chemical_formula_iupac '[Ru (C12 H8 N2)3], (P F6)2, C H3 C N, 0.5C4 H10 O'
_chemical_formula_moiety '(Ru 2+), (C 12 H 8 N 2)3, (P F 6 1-)2, (C H 3 C N), ((C H 3 C H 2)2 O)0.5'
_chemical_formula_sum 'C40 H32 F12 N7 O0.5 P2 Ru'
_chemical_formula_weight 1009.74
_chemical_melting_point_gt 350
_space_group_IT_number 78
_symmetry_cell_setting tetragonal
_symmetry_space_group_name_Hall 'P 4cw'
_symmetry_space_group_name_H-M 'P 43'
_audit_creation_method SHELXL
_cell_angle_alpha 90.00
_cell_angle_beta 90.00
_cell_angle_gamma 90.00
_cell_formula_units_Z 8
_cell_length_a 25.3720(10)
_cell_length_b 25.3720(10)
_cell_length_c 12.726(2)
_cell_measurement_reflns_used 59
_cell_measurement_temperature 183(2)
_cell_measurement_theta_max 16.48
_cell_measurement_theta_min 5.08
_cell_volume 8192.2(14)
_computing_cell_refinement XSCANS
_computing_data_collection 'XSCANS (Siemens, 1994)'
_computing_data_reduction 'SHELXTL/PC (Sheldrick, 1994)'
_computing_molecular_graphics SHELXTL/PC
_computing_publication_material SHELXTL/PC
_computing_structure_refinement SHELXTL/PC
_computing_structure_solution SHELXTL/PC
_diffrn_ambient_temperature 183(2)
_diffrn_measurement_device 'Siemens P4'
_diffrn_measurement_method \w-scans
_diffrn_radiation_monochromator graphite
_diffrn_radiation_source 'sealed tube'
_diffrn_radiation_type MoK\a
_diffrn_radiation_wavelength 0.71073
_diffrn_reflns_av_R_equivalents 0.030
_diffrn_reflns_av_sigmaI/netI 0.082
_diffrn_reflns_limit_h_max 30
_diffrn_reflns_limit_h_min -30
_diffrn_reflns_limit_k_max 30
_diffrn_reflns_limit_k_min -30
_diffrn_reflns_limit_l_max 15
_diffrn_reflns_limit_l_min -15
_diffrn_reflns_number 15846
_diffrn_reflns_theta_max 25.00
_diffrn_reflns_theta_min 1.79
_diffrn_standards_decay_% 6.8
_diffrn_standards_interval_count 97
_diffrn_standards_number 3
_exptl_absorpt_coefficient_mu 0.558
_exptl_absorpt_correction_T_max 0.774
_exptl_absorpt_correction_T_min 0.695
_exptl_absorpt_correction_type '\y scans (North, Phillips & Mathews, 1968)'
_exptl_crystal_colour orange
_exptl_crystal_density_diffrn 1.637
_exptl_crystal_density_method 'not measured'
_exptl_crystal_description parallelepiped
_exptl_crystal_F_000 4056
_exptl_crystal_size_max 0.5
_exptl_crystal_size_mid 0.37
_exptl_crystal_size_min 0.25
_refine_diff_density_max 0.66
_refine_diff_density_min -0.55
_refine_ls_abs_structure_details 'Flack (1983)'
_refine_ls_abs_structure_Flack -0.06(4)
_refine_ls_extinction_method none
_refine_ls_goodness_of_fit_all 1.04
_refine_ls_goodness_of_fit_obs 1.07
_refine_ls_hydrogen_treatment 'H atoms not refined'
_refine_ls_matrix_type full
_refine_ls_number_parameters 1124
_refine_ls_number_reflns 14413
_refine_ls_number_restraints 1
_refine_ls_restrained_S_all 1.04
_refine_ls_restrained_S_obs 1.07
_refine_ls_R_factor_all 0.010
_refine_ls_R_factor_obs .063
_refine_ls_shift/esd_max -0.008
_refine_ls_shift/esd_mean 0.001
_refine_ls_structure_factor_coef Fsqd
_refine_ls_weighting_details 'w = 1/[\s^2^(Fo^2^)+(0.0719P)^2^+6.4295P] where P=(Fo^2^+2Fc^2^)/3'
_refine_ls_weighting_scheme calc
_refine_ls_wR_factor_all 0.160
_refine_ls_wR_factor_obs .139
_reflns_number_observed 10478
_reflns_number_total 14413
_reflns_observed_criterion >2sigma(I)
_cod_data_source_file bk1256.cif
_cod_data_source_block phen
_cod_depositor_comments
;
The following automatic conversions were performed:

'_chemical_melting_point' tag was changed to
'_chemical_melting_point_gt' since the value was specified 'more
than' ('>') a certain temperature. The value '> 350' was changed to
'350' - it should be numeric and without a unit designator.

Automatic conversion script
Id: cif_fix_values 1646 2011-03-28 12:23:43Z adriana 

The following automatic conversions were performed:

'_chemical_melting_point' tag was changed to
'_chemical_melting_point_gt' since the value was specified 'more
than' ('>') a certain temperature. The value '> 350' was changed to
'350' - it should be numeric and without a unit designator.

Automatic conversion script
Id: cif_fix_values 1715 2011-07-08 13:25:40Z adriana 

The following automatic conversions were performed:

'_refine_ls_weighting_scheme' value 'calc w =
1/[\s^2^(Fo^2^)+(0.0719P)^2^+6.4295P] where P=(Fo^2^+2Fc^2^)/3' was
changed to 'calc'. New tag '_refine_ls_weighting_details' was
created. The value of the new tag was set to 'w =
1/[\s^2^(Fo^2^)+(0.0719P)^2^+6.4295P] where P=(Fo^2^+2Fc^2^)/3'.

Automatic conversion script
Id: cif_fix_values 3143 2015-03-26 13:38:13Z robertas 
;
_cod_original_cell_volume 8192.2(2)
_cod_original_formula_sum 'C40 H32 F12 N7 O0.5 P2 Ru1'
_cod_database_code 2006181
_cod_database_fobs_code 2006181

loop_
_symmetry_equiv_pos_as_xyz
'x, y, z'
'-x, -y, z+1/2'
'-y, x, z+3/4'
'y, -x, z+1/4'

loop_
_atom_site_aniso_label
_atom_site_aniso_U_11
_atom_site_aniso_U_22
_atom_site_aniso_U_33
_atom_site_aniso_U_12
_atom_site_aniso_U_13
_atom_site_aniso_U_23
Ru1 .0314(3) .0301(3) .0328(4) -.0012(3) .0031(3) -.0010(4)
Ru2 .0297(3) .0313(3) .0319(4) -.0025(3) .0026(3) .0007(4)
N1 .036(4) .040(4) .046(5) .001(3) .008(4) -.008(4)
N2 .034(4) .026(3) .036(4) -.006(3) -.003(3) .003(3)
N3 .045(4) .039(4) .037(4) -.009(3) .002(4) -.006(4)
N4 .037(4) .034(4) .033(5) .001(3) .006(3) -.003(4)
N5 .038(4) .039(4) .034(4) .004(3) -.004(4) -.004(4)
N6 .050(4) .024(3) .037(4) .003(3) .011(4) .002(3)
N7 .041(4) .031(4) .041(5) -.001(3) .007(3) -.010(4)
N8 .042(4) .045(4) .036(4) -.010(3) .007(4) -.001(4)
N9 .035(3) .042(4) .035(4) -.005(3) .003(4) .005(4)
N10 .023(4) .034(4) .044(5) -.001(3) -.008(3) .003(3)
N11 .031(3) .030(3) .029(4) .001(3) .004(3) .002(3)
N12 .036(3) .041(4) .030(4) .007(3) -.002(4) .005(4)
C1 .036(5) .073(7) .058(6) .004(5) .009(5) -.01(5)
C2 .058(7) .093(9) .075(9) .016(7) .012(7) .007(7)
C3 .039(6) .087(8) .089(9) .021(6) .003(6) .003(7)
C4 .051(6) .042(5) .079(8) .008(4) -.008(6) .002(5)
C5 .067(6) .049(5) .072(8) .014(5) -.033(7) .003(6)
C6 .076(7) .046(6) .058(7) .006(5) -.025(6) .003(5)
C7 .064(6) .036(5) .037(5) .004(4) -.005(5) .002(4)
C8 .081(7) .049(6) .030(5) -.006(5) -.011(5) .008(4)
C9 .059(6) .049(6) .041(6) -.004(5) .015(5) -.003(5)
C10 .041(4) .039(4) .036(5) -.007(3) .006(5) -.006(4)
C11 .038(5) .024(4) .049(5) -.010(4) -.007(4) .001(4)
C12 .031(4) .038(5) .044(5) .000(4) .003(4) .004(4)
C13 .062(6) .059(6) .039(5) -.023(5) -.003(5) -.006(5)
C14 .083(8) .063(7) .070(8) -.039(6) -.003(7) -.011(6)
C15 .087(8) .060(7) .070(8) -.039(6) .007(6) .014(6)
C16 .048(5) .052(6) .048(6) -.011(4) .007(5) -.002(5)
C17 .078(7) .060(7) .060(8) -.033(6) .010(6) .006(5)
C18 .083(8) .055(7) .073(8) -.010(6) .024(7) .022(6)
C19 .049(5) .050(5) .053(6) .000(4) .012(4) .006(5)
C20 .094(9) .053(6) .039(6) .008(6) .004(6) .002(5)
C21 .068(7) .049(6) .034(6) .002(5) -.004(5) -.007(5)
C22 .061(5) .034(4) .032(5) -.002(4) -.005(4) .004(4)
C23 .045(5) .040(5) .040(5) -.001(4) .007(4) .006(4)
C24 .035(4) .047(5) .039(5) -.009(4) .003(4) .007(4)
C25 .053(5) .030(4) .047(6) .007(4) .005(4) .000(4)
C26 .092(8) .029(5) .055(7) -.006(5) -.006(6) .001(4)
C27 .058(6) .059(6) .063(7) -.031(5) -.001(5) -.001(5)
C28 .047(5) .066(6) .037(5) -.024(4) -.007(4) .007(4)
C29 .027(4) .097(8) .076(8) -.014(5) -.013(5) .021(7)
C30 .030(5) .119(9) .062(7) .006(5) .006(5) .014(8)
C31 .036(4) .068(6) .050(6) .018(4) .009(5) .012(6)
C32 .061(7) .095(9) .067(8) .046(7) .003(6) .021(7)
C33 .087(8) .051(6) .069(8) .030(6) .005(6) .008(5)
C34 .068(6) .039(5) .059(7) .016(4) .017(5) .007(5)
C35 .031(4) .046(4) .036(4) .002(3) .001(4) .009(4)
C36 .032(4) .047(4) .028(4) -.001(3) .000(4) .003(4)
C37 .042(4) .046(5) .039(6) -.005(4) .000(5) -.008(5)
C38 .050(6) .053(6) .030(5) -.007(5) -.001(4) .002(4)
C39 .081(7) .044(5) .033(5) .004(5) .001(5) .001(4)
C40 .058(6) .045(5) .041(5) -.007(4) .007(4) .007(4)
C41 .089(8) .052(6) .044(6) -.015(6) .009(6) .013(5)
C42 .076(7) .050(6) .072(8) -.014(5) .027(6) .011(6)
C43 .052(6) .044(5) .062(7) -.011(4) .012(5) -.007(5)
C44 .062(6) .046(6) .070(8) -.030(5) .011(5) -.011(5)
C45 .069(7) .038(5) .057(7) -.024(5) -.002(5) -.009(5)
C46 .052(6) .052(6) .043(5) -.017(5) -.003(5) -.005(5)
C47 .032(4) .038(5) .044(5) -.009(4) .011(4) -.006(4)
C48 .037(5) .040(5) .032(5) .001(4) .006(4) .006(4)
C49 .032(5) .074(7) .048(6) .007(5) .009(4) .007(5)
C50 .048(6) .093(9) .052(7) -.001(6) .014(5) .001(6)
C51 .034(5) .062(7) .078(8) .005(5) .006(5) -.002(6)
C52 .037(5) .036(5) .061(6) .004(4) .001(5) -.012(4)
C53 .050(5) .051(5) .058(7) .005(4) -.017(6) .000(5)
C54 .071(7) .046(5) .035(5) .018(5) -.012(5) .002(4)
C55 .052(5) .038(5) .036(5) -.008(4) -.008(4) .001(4)
C56 .060(6) .058(6) .031(5) -.002(5) -.006(5) -.002(4)
C57 .047(6) .045(5) .051(7) -.005(5) .010(5) -.004(5)
C58 .043(5) .037(4) .033(5) -.002(4) .007(4) .002(4)
C59 .046(5) .029(4) .032(5) -.010(4) .004(4) -.005(4)
C60 .027(4) .042(5) .045(5) -.006(4) -.005(4) -.004(4)
C61 .043(5) .033(4) .054(6) .005(4) .003(4) .007(4)
C62 .075(7) .036(5) .051(6) -.006(5) .007(5) .001(4)
C63 .062(7) .044(5) .059(7) -.021(5) .007(5) .004(5)
C64 .042(5) .039(5) .034(5) -.010(4) .002(4) .001(4)
C65 .044(5) .067(7) .063(7) -.023(5) -.006(5) -.005(5)
C66 .032(5) .093(8) .048(6) -.003(5) -.001(4) .006(5)
C67 .036(4) .058(5) .043(6) .013(4) .004(4) .007(5)
C68 .039(5) .091(8) .057(6) .028(5) .002(6) -.002(7)
C69 .065(7) .059(6) .075(8) .032(5) -.006(7) -.001(7)
C70 .053(5) .036(4) .048(5) .012(4) .011(5) .000(5)
C71 .031(4) .044(4) .033(5) .001(3) .006(4) .001(4)
C72 .030(4) .045(4) .030(5) -.008(3) -.002(3) .006(4)
P1 .059(2) .069(2) .048(2) .0120(10) .0020(10) .0030(10)
F1 .103(6) .099(6) .124(7) .043(5) .000(5) -.011(5)
F2 .108(6) .066(4) .122(7) .005(4) -.005(5) .002(4)
F3 .132(7) .132(7) .081(6) .011(5) .025(5) .039(5)
F4 .182(9) .155(7) .066(5) -.043(6) .031(6) .001(6)
F5 .064(5) .175(8) .131(7) .015(5) -.020(5) -.059(6)
F6 .066(4) .103(5) .101(5) .003(4) -.014(4) -.014(4)
P2 .054(2) .060(2) .064(2) .0050(10) .0070(10) .000(2)
F7 .119(7) .36(2) .089(7) .014(9) .016(6) .093(9)
F8 .180(10) .320(10) .085(7) -.140(10) .048(7) -.049(9)
F9 .095(7) .100(7) .42(2) .030(6) .020(10) .020(10)
F10 .108(6) .062(4) .270(10) .006(4) -.063(8) -.007(6)
F11 .056(4) .179(9) .140(8) .011(5) -.016(4) -.053(7)
F12 .077(4) .086(5) .107(6) -.014(4) -.001(4) -.018(4)
P3 .050(2) .0410(10) .076(2) .0070(10) -.0070(10) -.0150(10)
F13 .35(2) .139(8) .105(8) -.130(10) -.034(9) .030(6)
F14 .126(7) .096(6) .165(9) -.008(5) -.057(7) .028(6)
F15 .089(6) .091(6) .280(10) .003(5) -.071(7) -.059(7)
F16 .103(6) .077(5) .39(2) .010(5) -.137(9) -.025(8)
F17 .099(6) .130(7) .190(10) .000(5) .021(6) -.089(7)
F18 .102(6) .113(6) .240(10) .024(5) -.007(7) -.113(8)
P4 .047(2) .063(2) .102(3) -.0110(10) -.024(2) .019(2)
F19 .113(7) .180(10) .160(10) .016(7) -.021(7) .004(8)
F20 .103(7) .44(2) .114(9) .070(10) .003(6) .020(10)
F21 .119(7) .114(7) .210(10) .004(6) -.054(7) .050(7)
F22 .132(8) .135(8) .46(2) -.037(7) -.070(10) .200(10)
F23 .113(7) .107(6) .280(10) -.036(5) -.108(8) -.016(7)
F24 .091(6) .141(8) .164(9) -.015(5) -.060(6) .002(7)
N100 .110(10) .160(10) .28(2) .013(9) -.060(10) .02(2)
C100 .110(10) .090(10) .110(10) .024(9) .000(10) .002(9)
C101 .100(10) .110(10) .13(2) .010(10) -.030(10) .020(10)
N200 .094(9) .110(10) .25(2) -.009(8) -.030(10) .040(10)
C200 .090(10) .090(10) .083(9) .031(8) -.015(8) .010(8)
C201 .110(10) .077(9) .130(10) -.027(8) -.050(10) -.001(9)
C300 .24(3) .13(2) .18(3) -.04(2) .02(2) -.05(2)
C301 .170(10) .17(2) .140(10) -.040(10) .040(10) -.050(10)
C302 .170(10) .17(2) .140(10) -.040(10) .040(10) -.050(10)
C303 .110(10) .16(2) .13(2) .000(10) .040(10) .030(10)
O1 .170(10) .140(10) .130(10) -.024(9) .028(9) .011(9)

loop_
_atom_site_label
_atom_site_fract_x
_atom_site_fract_y
_atom_site_fract_z
_atom_site_U_iso_or_equiv
_atom_site_thermal_displace_type
_atom_site_calc_flag
_atom_site_refinement_flags
_atom_site_occupancy
_atom_site_disorder_group
_atom_site_type_symbol
Ru1 .23033(2) .07839(2) .09847(5) .0314(2) Uani d . 1 . Ru
Ru2 .72507(2) .58970(2) .09002(5) .0310(2) Uani d . 1 . Ru
N1 .3030(2) .0417(2) .1043(7) .041(2) Uani d . 1 . N
N2 .2375(3) .0672(3) .2584(6) .032(2) Uani d . 1 . N
N3 .2705(3) .1493(2) .0974(7) .040(2) Uani d . 1 . N
N4 .2320(3) .0937(3) -.0605(6) .035(2) Uani d . 1 . N
N5 .1847(2) .0107(2) .0855(6) .037(2) Uani d . 1 . N
N6 .1560(3) .1110(2) .1048(6) .037(2) Uani d . 1 . N
N7 .7268(3) .6047(3) -.0689(6) .038(2) Uani d . 1 . N
N8 .7589(3) .6645(2) .0901(7) .041(2) Uani d . 1 . N
N9 .8001(2) .5588(2) .0987(6) .037(2) Uani d . 1 . N
N10 .7310(3) .5786(3) .2505(6) .033(2) Uani d . 1 . N
N11 .6864(2) .5183(2) .0748(5) .030(2) Uani d . 1 . N
N12 .6476(2) .6153(2) .0918(6) .036(2) Uani d . 1 . N
C1 .3349(4) .0298(4) .0254(9) .056(3) Uani d . 1 . C
H1A .3234 .0361 -.0445 .067 Uiso calc R 1 . H
C2 .3858(4) .0079(5) .0420(10) .075(4) Uani d . 1 . C
H2A .4069 -.0020 -.016 .090 Uiso calc R 1 . H
C3 .4041(4) .0011(5) .1400(10) .071(3) Uani d . 1 . C
H3A .4388 -.0114 .152 .086 Uiso calc R 1 . H
C4 .3711(4) .0128(4) .2239(9) .057(3) Uani d . 1 . C
C5 .3854(4) .0042(4) .3330(10) .063(3) Uani d . 1 . C
H5A .4190 -.0100 .349 .075 Uiso calc R 1 . H
C6 .3523(4) .0158(4) .4102(9) .060(3) Uani d . 1 . C
H6A .3636 .0108 .4807 .072 Uiso calc R 1 . H
C7 .2998(4) .0356(3) .3912(7) .045(2) Uani d . 1 . C
C8 .2613(4) .0488(4) .4669(7) .054(3) Uani d . 1 . C
H8A .2692 .0430 .5389 .064 Uiso calc R 1 . H
C9 .2143(4) .0692(4) .4425(8) .050(3) Uani d . 1 . C
H9A .1890 .0770 .4952 .059 Uiso calc R 1 . H
C10 .2039(3) .0785(3) .3361(8) .038(2) Uani d . 1 . C
H10A .1710 .0939 .3181 .046 Uiso calc R 1 . H
C11 .2860(3) .0453(3) .2874(7) .037(2) Uani d . 1 . C
C12 .3208(3) .0323(3) .2044(7) .038(2) Uani d . 1 . C
C13 .2916(4) .1754(4) .1773(8) .053(3) Uani d . 1 . C
H13A .2878 .1611 .2459 .064 Uiso calc R 1 . H
C14 .3185(5) .2219(4) .1660(10) .072(3) Uani d . 1 . C
H14A .3306 .2404 .226 .086 Uiso calc R 1 . H
C15 .3280(5) .2417(4) .0678(9) .073(3) Uani d . 1 . C
H15A .3475 .2734 .0598 .087 Uiso calc R 1 . H
C16 .3089(4) .2149(4) -.0217(8) .049(2) Uani d . 1 . C
C17 .3162(4) .2305(4) -.1270(9) .066(3) Uani d . 1 . C
H17A .3353 .2620 -.1415 .079 Uiso calc R 1 . H
C18 .2971(4) .2022(4) -.2070(10) .070(3) Uani d . 1 . C
H18A .3032 .2136 -.277 .085 Uiso calc R 1 . H
C19 .2670(4) .1546(4) -.1885(8) .051(2) Uani d . 1 . C
C20 .2452(5) .1242(4) -.2700(8) .062(3) Uani d . 1 . C
H20A .2495 .1343 -.3414 .075 Uiso calc R 1 . H
C21 .2175(4) .0795(4) -.2438(8) .050(3) Uani d . 1 . C
H21A .2022 .0583 -.2971 .060 Uiso calc R 1 . H
C22 .2122(4) .0657(3) -.1390(7) .042(2) Uani d . 1 . C
H22A .1932 .0345 -.1225 .051 Uiso calc R 1 . H
C23 .2593(3) .1383(3) -.0866(7) .042(2) Uani d . 1 . C
C24 .2799(3) .1683(4) -.0019(7) .040(2) Uani d . 1 . C
C25 .1989(3) -.0393(3) .0777(7) .043(2) Uani d . 1 . C
H25A .2355 -.0474 .0798 .052 Uiso calc R 1 . H
C26 .1633(5) -.0808(4) .0666(8) .059(3) Uani d . 1 . C
H26A .1756 -.1161 .0618 .070 Uiso calc R 1 . H
C27 .1108(4) -.0702(4) .0628(8) .060(3) Uani d . 1 . C
H27A .0860 -.0978 .0529 .072 Uiso calc R 1 . H
C28 .0941(3) -.0196(4) .0733(7) .050(2) Uani d . 1 . C
C29 .0396(3) -.0036(5) .0748(9) .067(3) Uani d . 1 . C
H29A .0132 -.0299 .0673 .080 Uiso calc R 1 . H
C30 .0244(3) .0467(5) .0863(9) .071(3) Uani d . 1 . C
H30A -.0121 .0554 .0861 .085 Uiso calc R 1 . H
C31 .0631(3) .0875(4) .0987(8) .051(2) Uani d . 1 . C
C32 .0511(5) .1418(5) .1112(9) .074(4) Uani d . 1 . C
H32A .0154 .1530 .1139 .089 Uiso calc R 1 . H
C33 .0900(5) .1775(4) .1193(9) .069(3) Uani d . 1 . C
H33A .0816 .2137 .1274 .082 Uiso calc R 1 . H
C34 .1432(4) .1616(3) .1157(8) .055(3) Uani d . 1 . C
H34A .1703 .1873 .1212 .066 Uiso calc R 1 . H
C35 .1165(3) .0742(3) .0959(7) .038(2) Uani d . 1 . C
C36 .1317(3) .0207(3) .0839(6) .035(2) Uani d . 1 . C
C37 .7101(3) .5747(3) -.1483(8) .042(2) Uani d . 1 . C
H37A .6952 .5411 -.1337 .051 Uiso calc R 1 . H
C38 .7142(4) .5916(4) -.2532(8) .044(2) Uani d . 1 . C
H38A .7012 .5696 -.3077 .053 Uiso calc R 1 . H
C39 .7363(4) .6390(3) -.2786(7) .053(2) Uani d . 1 . C
H39A .7396 .6499 -.3497 .064 Uiso calc R 1 . H
C40 .7538(4) .6709(4) -.1966(7) .048(2) Uani d . 1 . C
C41 .7787(4) .7216(4) -.2162(8) .062(3) Uani d . 1 . C
H41A .7838 .7337 -.2862 .074 Uiso calc R 1 . H
C42 .7948(4) .7519(4) -.1324(9) .066(3) Uani d . 1 . C
H42A .8106 .7853 -.1449 .079 Uiso calc R 1 . H
C43 .7879(4) .7339(4) -.0273(9) .052(2) Uani d . 1 . C
C44 .8037(4) .7629(4) .0622(8) .059(3) Uani d . 1 . C
H44A .8187 .7970 .0543 .071 Uiso calc R 1 . H
C45 .7972(4) .7417(4) .1606(9) .055(3) Uani d . 1 . C
H45A .8079 .7611 .2207 .066 Uiso calc R 1 . H
C46 .7750(4) .6917(4) .1730(8) .049(2) Uani d . 1 . C
H46A .7713 .6771 .2413 .059 Uiso calc R 1 . H
C47 .7651(3) .6851(3) -.0080(7) .038(2) Uani d . 1 . C
C48 .7481(3) .6537(3) -.0948(7) .036(2) Uani d . 1 . C
C49 .8337(3) .5505(4) .0208(8) .051(2) Uani d . 1 . C
H49A .8236 .5587 -.0492 .061 Uiso calc R 1 . H
C50 .8846(4) .5296(5) .0401(9) .064(3) Uani d . 1 . C
H50A .9082 .5236 -.0166 .077 Uiso calc R 1 . H
C51 .8993(4) .5182(4) .1394(9) .058(3) Uani d . 1 . C
H51A .9335 .5043 .1520 .070 Uiso calc R 1 . H
C52 .8656(3) .5265(3) .2236(8) .044(2) Uani d . 1 . C
C53 .8765(4) .5142(4) .3318(9) .053(2) Uani d . 1 . C
H53A .9097 .4994 .3500 .064 Uiso calc R 1 . H
C54 .8411(4) .5231(4) .4068(7) .051(2) Uani d . 1 . C
H54A .8502 .5151 .4775 .061 Uiso calc R 1 . H
C55 .7903(4) .5440(3) .3856(7) .042(2) Uani d . 1 . C
C56 .7511(4) .5549(4) .4609(7) .049(2) Uani d . 1 . C
H56A .7571 .5467 .5328 .059 Uiso calc R 1 . H
C57 .7050(4) .5771(4) .4311(8) .048(2) Uani d . 1 . C
H57A .6788 .5848 .4822 .057 Uiso calc R 1 . H
C58 .6959(3) .5885(3) .3268(7) .038(2) Uani d . 1 . C
H58A .6632 .6042 .3080 .046 Uiso calc R 1 . H
C59 .7783(3) .5566(3) .2812(7) .035(2) Uani d . 1 . C
C60 .8151(3) .5468(3) .1992(7) .038(2) Uani d . 1 . C
C61 .7051(3) .4700(3) .0684(7) .043(2) Uani d . 1 . C
H61A .7422 .4651 .0738 .052 Uiso calc R 1 . H
C62 .6737(4) .4260(4) .0542(8) .054(3) Uani d . 1 . C
H62A .6892 .3921 .0494 .065 Uiso calc R 1 . H
C63 .6201(4) .4315(4) .0471(8) .055(3) Uani d . 1 . C
H63A .5985 .4015 .0363 .066 Uiso calc R 1 . H
C64 .5977(3) .4807(3) .0557(6) .038(2) Uani d . 1 . C
C65 .5421(4) .4908(4) .0513(8) .058(3) Uani d . 1 . C
H65A .5183 .4626 .0392 .070 Uiso calc R 1 . H
C66 .5235(4) .5397(4) .0642(7) .058(3) Uani d . 1 . C
H66A .4865 .5450 .0644 .069 Uiso calc R 1 . H
C67 .5572(3) .5843(3) .0776(7) .046(2) Uani d . 1 . C
C68 .5400(4) .6362(4) .0896(9) .062(3) Uani d . 1 . C
H68A .5033 .6439 .0895 .075 Uiso calc R 1 . H
C69 .5751(4) .6748(4) .1010(10) .067(3) Uani d . 1 . C
H69A .5631 .7100 .110 .080 Uiso calc R 1 . H
C70 .6291(3) .6645(3) .1002(8) .046(2) Uani d . 1 . C
H70A .6532 .6930 .1056 .055 Uiso calc R 1 . H
C71 .6122(3) .5758(3) .0813(7) .036(2) Uani d . 1 . C
C72 .6324(3) .5240(3) .0698(6) .035(2) Uani d . 1 . C
P1 .30760(10) -.14820(10) .2061(2) .0588(7) Uani d . 1 . P
F1 .3247(3) -.2061(3) .1750(7) .109(3) Uani d . 1 . F
F2 .2887(3) -.0898(3) .2337(7) .098(2) Uani d . 1 . F
F3 .2898(3) -.1669(3) .3169(6) .115(3) Uani d . 1 . F
F4 .3232(4) -.1303(4) .0928(7) .134(3) Uani d . 1 . F
F5 .3633(3) -.1344(4) .2486(7) .123(3) Uani d . 1 . F
F6 .2504(3) -.1613(3) .1624(6) .090(2) Uani d . 1 . F
P2 .81710(10) .36570(10) .2193(2) .0592(7) Uani d . 1 . P
F7 .7944(4) .3547(6) .3275(8) .190(6) Uani d . 1 . F
F8 .8378(4) .3749(6) .1096(8) .195(6) Uani d . 1 . F
F9 .8350(4) .3087(4) .2020(10) .206(7) Uani d . 1 . F
F10 .7967(3) .4228(3) .2250(10) .146(4) Uani d . 1 . F
F11 .8723(3) .3846(4) .2642(7) .125(3) Uani d . 1 . F
F12 .7615(3) .3484(3) .1717(6) .090(2) Uani d . 1 . F
P3 .64830(10) .44480(10) -.3032(3) .0557(7) Uani d . 1 . P
F13 .6565(6) .4901(4) -.3805(8) .197(6) Uani d . 1 . F
F14 .6471(4) .3974(3) -.2240(9) .129(3) Uani d . 1 . F
F15 .7051(3) .4563(3) -.2590(10) .153(5) Uani d . 1 . F
F16 .5942(3) .4318(3) -.3400(10) .188(6) Uani d . 1 . F
F17 .6294(3) .4857(4) -.2191(9) .138(4) Uani d . 1 . F
F18 .6695(3) .4007(3) -.3760(10) .152(5) Uani d . 1 . F
P4 .93540(10) .85690(10) -.0339(3) .0710(10) Uani d . 1 . P
F19 .8901(4) .8668(4) .0507(9) .149(4) Uani d . 1 . F
F20 .9763(4) .8393(7) -.1115(9) .218(7) Uani d . 1 . F
F21 .9430(4) .8026(4) .0211(9) .148(4) Uani d . 1 . F
F22 .9248(4) .9100(4) -.0820(10) .243(9) Uani d . 1 . F
F23 .9796(3) .8771(3) .0440(10) .167(5) Uani d . 1 . F
F24 .8890(3) .8354(4) -.1009(8) .132(3) Uani d . 1 . F
N100 1.0852(6) .3161(6) .582(2) .180(8) Uani d . 1 . N
C100 1.0392(7) .3246(6) .5200(10) .102(5) Uani d . 1 . C
C101 1.0022(6) .3312(6) .4760(10) .114(6) Uani d . 1 . C
H10B 1.0105 .344 .406 .171 Uiso calc R 1 . H
H10C .981 .357 .513 .171 Uiso calc R 1 . H
H10D .983 .298 .471 .171 Uiso calc R 1 . H
N200 .9686(5) .4704(5) .537(2) .151(7) Uani d . 1 . N
C200 .9366(6) .4356(6) .5270(10) .088(4) Uani d . 1 . C
C201 .8969(6) .3952(5) .5150(10) .106(5) Uani d . 1 . C
H20B .895 .384 .442 .158 Uiso calc R 1 . H
H20C .8626 .409 .537 .158 Uiso calc R 1 . H
H20D .906 .365 .559 .158 Uiso calc R 1 . H
C300 .8361(9) .4436(8) -.188(2) .180(10) Uani d . 1 . C
H30B .825 .411 -.223 .275 Uiso calc R 1 . H
H30C .810 .453 -.134 .275 Uiso calc R 1 . H
H30D .871 .438 -.15 .275 Uiso calc R 1 . H
C301 .8403(9) .4876(9) -.268(2) .158(6) Uani d . 1 . C
H30E .864 .4771 -.326 .189 Uiso calc R 1 . H
H30F .8052 .4956 -.298 .189 Uiso calc R 1 . H
C302 .8746(8) .5801(8) -.280(2) .158(6) Uani d . 1 . C
H30G .9034 .5705 -.329 .189 Uiso calc R 1 . H
H30H .8435 .5902 -.322 .189 Uiso calc R 1 . H
C303 .8900(6) .6219(7) -.220(2) .133(6) Uani d . 1 . C
H30I .891 .654 -.263 .200 Uiso calc R 1 . H
H30J .925 .615 -.192 .200 Uiso calc R 1 . H
H30K .865 .627 -.162 .200 Uiso calc R 1 . H
O1 .8611(5) .5337(6) -.2140(10) .148(5) Uani d . 1 . O

loop_
_atom_type_symbol
_atom_type_description
_atom_type_scat_dispersion_real
_atom_type_scat_dispersion_imag
_atom_type_scat_source
C C 0.0033 0.0016 'International Tables Vol C Tables 4.2.6.8 and 6.1.1.4'
H H 0.0000 0.0000 'International Tables Vol C Tables 4.2.6.8 and 6.1.1.4'
N N 0.0061 0.0033 'International Tables Vol C Tables 4.2.6.8 and 6.1.1.4'
Ru Ru -1.2594 0.8363 'International Tables Vol C Tables 4.2.6.8 and 6.1.1.4'
P P 0.1023 0.0942 'International Tables Vol C Tables 4.2.6.8 and 6.1.1.4'
F F 0.0171 0.0103 'International Tables Vol C Tables 4.2.6.8 and 6.1.1.4'
O O 0.0106 0.0060 'International Tables Vol C Tables 4.2.6.8 and 6.1.1.4'

loop_
_geom_angle_atom_site_label_1
_geom_angle_atom_site_label_2
_geom_angle_atom_site_label_3
_geom_angle
_geom_angle_publ_flag
N1 Ru1 N2 79.8(3) y
N1 Ru1 N3 87.3(3) y
N1 Ru1 N4 95.8(3) y
N1 Ru1 N5 97.3(2) y
N1 Ru1 N6 174.7(3) y
N2 Ru1 N3 94.8(3) y
N2 Ru1 N4 173.1(3) y
N2 Ru1 N5 90.8(3) y
N2 Ru1 N6 95.6(3) y
N3 Ru1 N4 79.6(3) y
N3 Ru1 N5 173.4(3) y
N3 Ru1 N6 95.9(3) y
N4 Ru1 N6 89.0(3) y
N4 Ru1 N5 95.1(3) y
N5 Ru1 N6 79.9(2) y
N7 Ru2 N8 79.8(3) y
N7 Ru2 N9 95.9(3) y
N7 Ru2 N10 173.9(3) y
N7 Ru2 N11 94.6(3) y
N7 Ru2 N12 88.5(3) y
N8 Ru2 N9 88.0(3) y
N8 Ru2 N10 95.4(3) y
N8 Ru2 N11 173.3(3) y
N8 Ru2 N12 96.1(3) y
N9 Ru2 N10 80.1(3) y
N9 Ru2 N11 96.3(2) y
N9 Ru2 N12 174.5(3) y
N10 Ru2 N11 90.5(3) y
N10 Ru2 N12 95.8(3) y
N11 Ru2 N12 80.0(2) y
C1 N1 C12 117.5(8) ?
C1 N1 Ru1 128.3(7) ?
C12 N1 Ru1 114.0(6) ?
C10 N2 C11 116.8(8) ?
C10 N2 Ru1 130.1(6) ?
C11 N2 Ru1 113.1(6) ?
C13 N3 C24 117.4(7) ?
C13 N3 Ru1 128.9(7) ?
C24 N3 Ru1 113.4(6) ?
C22 N4 C23 117.0(8) ?
C22 N4 Ru1 129.100 ?
C23 N4 Ru1 113.9(6) ?
C25 N5 C36 116.5(7) ?
C25 N5 Ru1 130.3(5) ?
C36 N5 Ru1 113.2(5) ?
C34 N6 C35 119.1(7) ?
C34 N6 Ru1 127.8(6) ?
C35 N6 Ru1 113.0(5) ?
C37 N7 C48 116.8(8) ?
C37 N7 Ru2 129.3(6) ?
C48 N7 Ru2 113.9(6) ?
C46 N8 C47 119.5(7) ?
C46 N8 Ru2 127.0(7) ?
C47 N8 Ru2 113.4(6) ?
C49 N9 C60 118.9(7) ?
C49 N9 Ru2 128.0(6) ?
C60 N9 Ru2 113.1(5) ?
C58 N10 C59 116.7(8) ?
C58 N10 Ru2 129.9(6) ?
C59 N10 Ru2 113.4(6) ?
C61 N11 C72 116.8(7) ?
C61 N11 Ru2 130.6(5) ?
C72 N11 Ru2 112.6(5) ?
C70 N12 C71 117.8(7) ?
C70 N12 Ru2 128.8(6) ?
C71 N12 Ru2 113.4(5) ?
N1 C1 C2 122.0(10) ?
C3 C2 C1 120.0(10) ?
C2 C3 C4 119.0(10) ?
C3 C4 C12 120.0(10) ?
C3 C4 C5 123.0(10) ?
C12 C4 C5 117.0(10) ?
C6 C5 C4 121.0(10) ?
C5 C6 C7 122.0(10) ?
C11 C7 C8 115.5(9) ?
C11 C7 C6 117.0(9) ?
C8 C7 C6 127.4(9) ?
C9 C8 C7 123.4(9) ?
C8 C9 C10 117.3(9) ?
N2 C10 C9 124.0(9) ?
C7 C11 N2 122.9(8) ?
C7 C11 C12 120.7(8) ?
N2 C11 C12 116.4(8) ?
N1 C12 C4 122.0(8) ?
N1 C12 C11 116.5(7) ?
C4 C12 C11 121.4(9) ?
N3 C13 C14 123.0(10) ?
C15 C14 C13 120.0(10) ?
C14 C15 C16 120.1(9) ?
C17 C16 C15 125.9(9) ?
C17 C16 C24 118.3(9) ?
C15 C16 C24 115.9(9) ?
C18 C17 C16 121.6(9) ?
C17 C18 C19 121.0(10) ?
C23 C19 C20 118.3(9) ?
C23 C19 C18 118.7(9) ?
C20 C19 C18 123.0(10) ?
C21 C20 C19 118.0(10) ?
C20 C21 C22 120.0(10) ?
N4 C22 C21 123.5(9) ?
N4 C23 C19 123.4(9) ?
N4 C23 C24 116.5(8) ?
C19 C23 C24 120.1(8) ?
N3 C24 C16 123.2(8) ?
N3 C24 C23 116.5(7) ?
C16 C24 C23 120.3(8) ?
N5 C25 C26 123.6(8) ?
C27 C26 C25 119.3(9) ?
C28 C27 C26 119.2(9) ?
C27 C28 C36 119.1(8) ?
C27 C28 C29 124.5(9) ?
C36 C28 C29 116.4(9) ?
C30 C29 C28 123.0(9) ?
C29 C3 C31 120.1(8) ?
C35 C31 C32 116.4(9) ?
C35 C31 C30 119.2(8) ?
C32 C31 C30 124.4(9) ?
C33 C32 C31 120.4(9) ?
C32 C33 C34 120.6(9) ?
N6 C34 C33 121.0(10) ?
N6 C35 C31 122.7(7) ?
N6 C35 C36 117.5(6) ?
C31 C35 C36 119.8(7) ?
N5 C36 C28 122.1(7) ?
N5 C36 C35 116.4(7) ?
C28 C36 C35 121.5(7) ?
N7 C37 C38 121.5(8) ?
C39 C38 C37 121.6(9) ?
C38 C39 C40 117.7(9) ?
C48 C40 C39 119.2(8) ?
C48 C40 C41 119.2(8) ?
C39 C40 C41 121.6(9) ?
C42 C41 C40 119.3(9) ?
C41 C42 C43 120.8(9) ?
C47 C43 C44 116.0(9) ?
C47 C43 C42 120.2(9) ?
C44 C43 C42 123.8(9) ?
C45 C44 C43 119.8(8) ?
C44 C45 C46 120.5(9) ?
N8 C46 C45 120.5(9) ?
N8 C47 C43 123.6(8) ?
N8 C47 C48 117.4(7) ?
C43 C47 C48 119.1(8) ?
C40 C48 N7 123.1(8) ?
C40 C48 C47 121.4(8) ?
N7 C48 C47 115.5(7) ?
N9 C49 C50 121.1(9) ?
C51 C50 C49 120.0(10) ?
C50 C51 C52 121.0(10) ?
C51 C52 C60 116.3(9) ?
C51 C52 C53 126.0(9) ?
C60 C52 C53 117.6(8) ?
C54 C53 C52 121.3(8) ?
C53 C54 C55 122.7(9) ?
C59 C55 C56 116.5(9) ?
C59 C55 C54 117.6(8) ?
C56 C55 C54 125.8(8) ?
C57 C56 C55 120.1(9) ?
C56 C57 C58 120.1(9) ?
N10 C58 C57 123.2(9) ?
N10 C59 C55 123.4(8) ?
N10 C59 C60 115.8(8) ?
C55 C59 C60 120.8(8) ?
N9 C60 C52 122.6(8) ?
N9 C60 C59 117.5(7) ?
C52 C60 C59 119.8(8) ?
N11 C61 C62 123.4(8) ?
C63 C62 C61 120.0(9) ?
C62 C63 C64 119.9(9) ?
C63 C64 C72 117.1(8) ?
C63 C64 C65 124.5(8) ?
C72 C64 C65 118.4(8) ?
C66 C65 C64 120.6(8) ?
C65 C66 C67 122.6(8) ?
C68 C67 C71 116.8(8) ?
C68 C67 C66 124.9(8) ?
C71 C67 C66 118.3(8) ?
C69 C68 C67 119.7(8) ?
C68 C69 C70 121.2(9) ?
N12 C70 C69 121.4(8) ?
N12 C71 C67 123.1(7) ?
N12 C71 C72 117.2(6) ?
C67 C71 C72 119.7(7) ?
N11 C72 C71 116.8(7) ?
N11 C72 C64 122.8(7) ?
C71 C72 C64 120.4(7) ?
F3 P1 F5 90.9(5) ?
F3 P1 F4 177.7(5) ?
F5 P1 F4 91.4(5) ?
F3 P1 F1 91.4(5) ?
F5 P1 F1 92.7(5) ?
F4 P1 F1 88.3(5) ?
F3 P1 F6 89.4(5) ?
F5 P1 F6 179.0(5) ?
F4 P1 F6 88.3(5) ?
F1 P1 F6 88.2(4) ?
F3 P1 F2 89.8(5) ?
F5 P1 F2 89.2(5) ?
F4 P1 F2 90.5(5) ?
F1 P1 F2 177.8(5) ?
F6 P1 F2 89.9(4) ?
F8 P2 F7 177.4(6) ?
F8 P2 F9 84.8(8) ?
F7 P2 F9 94.1(8) ?
F8 P2 F10 90.6(7) ?
F7 P2 F10 90.3(7) ?
F9 P2 F10 173.7(8) ?
F8 P2 F11 88.8(5) ?
F7 P2 F11 93.7(6) ?
F9 P2 F11 94.4(6) ?
F10 P2 F11 89.8(5) ?
F8 P2 F12 90.0(5) ?
F7 P2 F12 87.6(5) ?
F9 P2 F12 87.0(5) ?
F10 P2 F12 88.7(4) ?
F11 P2 F12 178.1(5) ?
F16 P3 F13 95.1(7) ?
F16 P3 F18 88.4(6) ?
F13 P3 F18 96.3(7) ?
F16 P3 F17 94.6(6) ?
F13 P3 F17 89.0(6) ?
F18 P3 F17 173.7(7) ?
F16 P3 F14 90.9(6) ?
F13 P3 F14 173.3(7) ?
F18 P3 F14 80.7(6) ?
F17 P3 F14 93.6(6) ?
F16 P3 F15 176.9(7) ?
F13 P3 F15 88.0(6) ?
F18 P3 F15 91.7(5) ?
F17 P3 F15 85.0(5) ?
F14 P3 F15 86.1(5) ?
F20 P4 F22 97.1(9) ?
F20 P4 F24 93.4(7) ?
F22 P4 F24 87.5(6) ?
F20 P4 F21 87.0(7) ?
F22 P4 F21 175.9(8) ?
F24 P4 F21 91.7(5) ?
F20 P4 F23 90.9(7) ?
F22 P4 F23 95.2(7) ?
F24 P4 F23 174.6(7) ?
F21 P4 F23 85.3(5) ?
F20 P4 F19 171.8(8) ?
F22 P4 F19 90.2(7) ?
F24 P4 F19 83.1(5) ?
F21 P4 F19 85.8(6) ?
F23 P4 F19 92.2(7) ?
C101 C100 N100 177(2) ?
N200 C200 C201 178.0(10) ?
O1 C301 C300 108(2) ?
C303 C302 O1 112(2) ?
C301 O1 C302 117(2) ?

loop_
_geom_bond_atom_site_label_1
_geom_bond_atom_site_label_2
_geom_bond_site_symmetry_2
_geom_bond_distance
_geom_bond_publ_flag
Ru1 N1 . 2.066(6) y
Ru1 N2 . 2.063(7) y
Ru1 N3 . 2.068(6) y
Ru1 N4 . 2.061(8) y
Ru1 N5 . 2.079(6) y
Ru1 N6 . 2.061(6) y
Ru2 N7 . 2.058(8) y
Ru2 N8 . 2.082(6) y
Ru2 N9 . 2.061(6) y
Ru2 N10 . 2.067(8) y
Ru2 N11 . 2.068(6) y
Ru2 N12 . 2.070(6) y
N1 C1 . 1.330(10) ?
N1 C12 . 1.370(10) ?
N2 C10 . 1.340(10) ?
N2 C11 . 1.400(10) ?
N3 C13 . 1.330(10) ?
N3 C24 . 1.370(10) ?
N4 C22 . 1.320(10) ?
N4 C23 . 1.370(10) ?
N5 C25 . 1.323(9) ?
N5 C36 . 1.368(9) ?
N6 C34 . 1.330(10) ?
N6 C35 . 1.370(10) ?
N7 C37 . 1.330(10) ?
N7 C48 . 1.400(10) ?
N8 C46 . 1.330(10) ?
N8 C47 . 1.360(10) ?
N9 C49 . 1.330(10) ?
N9 C60 . 1.370(10) ?
N10 C58 . 1.340(10) ?
N10 C59 . 1.380(10) ?
N11 C61 . 1.317(9) ?
N11 C72 . 1.381(9) ?
N12 C70 . 1.337(9) ?
N12 C71 . 1.350(10) ?
C1 C2 . 1.420(10) ?
C2 C3 . 1.34(2) ?
C3 C4 . 1.39(2) ?
C4 C12 . 1.390(10) ?
C4 C5 . 1.45(2) ?
C5 C6 . 1.330(10) ?
C6 C7 . 1.440(10) ?
C7 C11 . 1.390(10) ?
C7 C8 . 1.410(10) ?
C8 C9 . 1.340(10) ?
C9 C10 . 1.400(10) ?
C11 C12 . 1.420(10) ?
C13 C14 . 1.370(10) ?
C14 C15 . 1.37(2) ?
C15 C16 . 1.410(10) ?
C16 C17 . 1.410(10) ?
C16 C24 . 1.420(10) ?
C17 C18 . 1.340(10) ?
C18 C19 . 1.450(10) ?
C19 C23 . 1.380(10) ?
C19 C20 . 1.410(10) ?
C20 C21 . 1.370(10) ?
C21 C22 . 1.390(10) ?
C23 C24 . 1.420(10) ?
C25 C26 . 1.390(10) ?
C26 C27 . 1.360(10) ?
C27 C28 . 1.360(10) ?
C28 C36 . 1.410(10) ?
C28 C29 . 1.440(10) ?
C29 C30 . 1.340(10) ?
C30 C31 . 1.440(10) ?
C31 C35 . 1.400(10) ?
C31 C32 . 1.420(10) ?
C32 C33 . 1.34(2) ?
C33 C34 . 1.410(10) ?
C35 C36 . 1.420(10) ?
C37 C38 . 1.410(10) ?
C38 C39 . 1.370(10) ?
C39 C40 . 1.390(10) ?
C40 C48 . 1.370(10) ?
C40 C41 . 1.460(10) ?
C41 C42 . 1.38(2) ?
C42 C43 . 1.420(10) ?
C43 C47 . 1.390(10) ?
C43 C44 . 1.410(10) ?
C44 C45 . 1.370(10) ?
C45 C46 . 1.400(10) ?
C47 C48 . 1.430(10) ?
C49 C50 . 1.420(10) ?
C50 C51 . 1.350(10) ?
C51 C52 . 1.390(10) ?
C52 C60 . 1.420(10) ?
C52 C53 . 1.440(10) ?
C53 C54 . 1.330(10) ?
C54 C55 . 1.420(10) ?
C55 C59 . 1.400(10) ?
C55 C56 . 1.410(10) ?
C56 C57 . 1.350(10) ?
C57 C58 . 1.380(10) ?
C59 C60 . 1.420(10) ?
C61 C62 . 1.380(10) ?
C62 C63 . 1.370(10) ?
C63 C64 . 1.370(10) ?
C64 C72 . 1.420(10) ?
C64 C65 . 1.430(10) ?
C65 C66 . 1.340(10) ?
C66 C67 . 1.430(10) ?
C67 C68 . 1.400(10) ?
C67 C71 . 1.410(10) ?
C68 C69 . 1.330(10) ?
C69 C70 . 1.400(10) ?
C71 C72 . 1.420(10) ?
P1 F1 . 1.580(8) ?
P1 F2 . 1.596(7) ?
P1 F3 . 1.554(8) ?
P1 F4 . 1.564(9) ?
P1 F5 . 1.555(8) ?
P1 F6 . 1.588(7) ?
P2 F7 . 1.518(9) ?
P2 F8 . 1.510(10) ?
P2 F9 . 1.530(10) ?
P2 F10 . 1.540(7) ?
P2 F11 . 1.587(8) ?
P2 F12 . 1.598(7) ?
P3 F13 . 1.526(9) ?
P3 F14 . 1.570(9) ?
P3 F15 . 1.575(8) ?
P3 F16 . 1.487(8) ?
P3 F17 . 1.567(8) ?
P3 F18 . 1.551(8) ?
P4 F19 . 1.590(10) ?
P4 F20 . 1.500(10) ?
P4 F21 . 1.557(9) ?
P4 F22 . 1.503(9) ?
P4 F23 . 1.579(8) ?
P4 F24 . 1.552(8) ?
N100 C100 . 1.43(2) ?
C100 C101 . 1.11(2) ?
N200 C200 . 1.21(2) ?
C200 C201 . 1.45(2) ?
C300 C301 . 1.51(3) ?
C301 O1 . 1.46(2) ?
C302 C303 . 1.36(2) ?
C302 O1 . 1.49(2) ?
